data_2226744
loop_
_publ_author_name
'Chen, Feng-Tao'

_publ_section_title
;
 Diiodido[4'-(4-pyridyl)-2,2':6',2''-terpyridine-\k^3^<i>N</i>,<i>N</i>',<i>N</i>'']copper(II)
;
_journal_coeditor_code YA2124
_journal_issue 7
_journal_name_full 'Acta Crystallographica Section E'
_journal_page_first m755
_journal_paper_doi 10.1107/S1600536810020635
_journal_volume 66
_journal_year 2010
_chemical_formula_iupac '[Cu I2 (C20 H14 N4)]'
_chemical_formula_moiety 'C20 H14 Cu I2 N4'
_chemical_formula_sum 'C20 H14 Cu I2 N4'
_chemical_formula_weight 627.69
_chemical_name_systematic
;
Diiodido[4'-(4-pyridyl)-2,2':6',2''-terpyridine-
\k^3^<i>N</i>,<i>N</i>',<i>N</i>'']copper(II)
;
_space_group_IT_number 14
_symmetry_cell_setting monoclinic
_symmetry_space_group_name_Hall '-P 2yn'
_symmetry_space_group_name_H-M 'P 1 21/n 1'
_atom_sites_solution_hydrogens geom
_atom_sites_solution_primary direct
_atom_sites_solution_secondary difmap
_audit_creation_method SHELXL-97
_cell_angle_alpha 90.00
_cell_angle_beta 110.2400(10)
_cell_angle_gamma 90.00
_cell_formula_units_Z 4
_cell_length_a 11.9882(8)
_cell_length_b 14.6420(10)
_cell_length_c 12.0291(8)
_cell_measurement_reflns_used 1523
_cell_measurement_temperature 294(2)
_cell_measurement_theta_max 20.3
_cell_measurement_theta_min 1.9
_cell_volume 1981.1(2)
_computing_cell_refinement 'SAINT (Bruker, 1998)'
_computing_data_collection 'SMART (Bruker, 1998)'
_computing_data_reduction 'SAINT (Bruker, 1998)'
_computing_molecular_graphics 'SHELXTL (Sheldrick, 2008)'
_computing_publication_material 'SHELXTL (Sheldrick, 2008)'
_computing_structure_refinement 'SHELXL97 (Sheldrick, 2008)'
_computing_structure_solution 'SHELXS97 (Sheldrick, 2008)'
_diffrn_ambient_temperature 294(2)
_diffrn_measured_fraction_theta_full 1.000
_diffrn_measured_fraction_theta_max 1.000
_diffrn_measurement_device_type 'Bruker SMART CCD'
_diffrn_measurement_method 'phi and omega scans'
_diffrn_radiation_monochromator graphite
_diffrn_radiation_source 'fine-focus sealed tube'
_diffrn_radiation_type MoK\a
_diffrn_radiation_wavelength 0.71073
_diffrn_reflns_av_R_equivalents 0.028
_diffrn_reflns_av_sigmaI/netI 0.032
_diffrn_reflns_limit_h_max 13
_diffrn_reflns_limit_h_min -14
_diffrn_reflns_limit_k_max 17
_diffrn_reflns_limit_k_min -18
_diffrn_reflns_limit_l_max 14
_diffrn_reflns_limit_l_min -8
_diffrn_reflns_number 11694
_diffrn_reflns_theta_full 26.00
_diffrn_reflns_theta_max 26.0
_diffrn_reflns_theta_min 2.1
_diffrn_standards_decay_% 0
_diffrn_standards_interval_count 0
_diffrn_standards_number 0
_exptl_absorpt_coefficient_mu 4.23
_exptl_absorpt_correction_T_max 0.467
_exptl_absorpt_correction_T_min 0.361
_exptl_absorpt_correction_type multi-scan
_exptl_absorpt_process_details '(SADABS; Sheldrick, 1996)'
_exptl_crystal_colour black
_exptl_crystal_density_diffrn 2.105
_exptl_crystal_density_method 'not measured'
_exptl_crystal_description block
_exptl_crystal_F_000 1188
_exptl_crystal_size_max 0.25
_exptl_crystal_size_mid 0.23
_exptl_crystal_size_min 0.18
_refine_diff_density_max 0.66
_refine_diff_density_min -0.97
_refine_ls_extinction_method none
_refine_ls_goodness_of_fit_ref 1.30
_refine_ls_hydrogen_treatment constr
_refine_ls_matrix_type full
_refine_ls_number_parameters 244
_refine_ls_number_reflns 3894
_refine_ls_number_restraints 0
_refine_ls_restrained_S_all 1.30
_refine_ls_R_factor_all 0.054
_refine_ls_R_factor_gt 0.049
_refine_ls_shift/su_max 0.001
_refine_ls_shift/su_mean 0.000
_refine_ls_structure_factor_coef Fsqd
_refine_ls_weighting_details 'calc w=1/[\s^2^(Fo^2^)+(0.0189P)^2^+6.8023P] where P=(Fo^2^+2Fc^2^)/3'
_refine_ls_weighting_scheme calc
_refine_ls_wR_factor_gt 0.089
_refine_ls_wR_factor_ref 0.091
_reflns_number_gt 3670
_reflns_number_total 3894
_reflns_threshold_expression I>2\s(I)
_cod_data_source_file ya2124.cif
_cod_data_source_block I
_cod_original_sg_symbol_H-M 'P 21/n'
_cod_database_code 2226744
_cod_database_fobs_code 2226744

loop_
_symmetry_equiv_pos_as_xyz
'x, y, z'
'-x+1/2, y+1/2, -z+1/2'
'-x, -y, -z'
'x-1/2, -y-1/2, z-1/2'

loop_
_atom_site_type_symbol
_atom_site_label
_atom_site_fract_x
_atom_site_fract_y
_atom_site_fract_z
_atom_site_U_iso_or_equiv
_atom_site_adp_type
_atom_site_calc_flag
_atom_site_refinement_flags
_atom_site_occupancy
_atom_site_disorder_assembly
_atom_site_disorder_group
Cu Cu1 0.73294(6) 0.14757(4) 0.92788(6) 0.02734(17) Uani d . 1 . .
C C1 1.1049(6) -0.1207(5) 0.5460(6) 0.0409(15) Uani d . 1 . .
H H1 1.0765 -0.1717 0.4986 0.049 Uiso calc R 1 . .
C C2 1.0403(5) -0.0897(4) 0.6143(5) 0.0346(14) Uani d . 1 . .
H H2 0.9724 -0.1206 0.6142 0.042 Uiso calc R 1 . .
C C3 1.0786(5) -0.0118(4) 0.6828(5) 0.0288(12) Uani d . 1 . .
C C4 1.1830(5) 0.0295(4) 0.6800(5) 0.0343(13) Uani d . 1 . .
H H4 1.2126 0.0818 0.7241 0.041 Uiso calc R 1 . .
C C5 1.2409(6) -0.0091(4) 0.6106(6) 0.0411(16) Uani d . 1 . .
H H5 1.3108 0.0187 0.6108 0.049 Uiso calc R 1 . .
C C6 1.0106(5) 0.0250(4) 0.7539(5) 0.0278(12) Uani d . 1 . .
C C7 0.9499(5) -0.0329(4) 0.8056(5) 0.0304(13) Uani d . 1 . .
H H7 0.9566 -0.0959 0.8006 0.036 Uiso calc R 1 . .
C C8 0.8799(5) 0.0042(4) 0.8644(5) 0.0253(11) Uani d . 1 . .
C C9 0.8078(5) -0.0505(4) 0.9195(5) 0.0279(12) Uani d . 1 . .
C C10 0.8152(5) -0.1438(4) 0.9284(5) 0.0347(13) Uani d . 1 . .
H H10 0.8651 -0.1760 0.8981 0.042 Uiso calc R 1 . .
C C11 0.7474(6) -0.1892(4) 0.9830(6) 0.0421(16) Uani d . 1 . .
H H11 0.7519 -0.2523 0.9916 0.050 Uiso calc R 1 . .
C C12 0.6724(6) -0.1390(4) 1.0249(6) 0.0442(16) Uani d . 1 . .
H H12 0.6249 -0.1677 1.0612 0.053 Uiso calc R 1 . .
C C13 0.6698(6) -0.0452(4) 1.0115(6) 0.0404(15) Uani d . 1 . .
H H13 0.6197 -0.0115 1.0400 0.048 Uiso calc R 1 . .
C C14 0.8092(6) 0.3530(4) 0.9194(6) 0.0383(14) Uani d . 1 . .
H H14 0.7541 0.3645 0.9563 0.046 Uiso calc R 1 . .
C C15 0.8637(6) 0.4263(4) 0.8878(6) 0.0391(15) Uani d . 1 . .
H H15 0.8446 0.4858 0.9016 0.047 Uiso calc R 1 . .
C C16 0.9473(6) 0.4096(4) 0.8354(6) 0.0417(16) Uani d . 1 . .
H H16 0.9863 0.4577 0.8140 0.050 Uiso calc R 1 . .
C C17 0.9724(6) 0.3199(4) 0.8149(6) 0.0384(15) Uani d . 1 . .
H H17 1.0288 0.3069 0.7801 0.046 Uiso calc R 1 . .
C C18 0.9120(5) 0.2504(4) 0.8473(5) 0.0271(12) Uani d . 1 . .
C C19 0.9295(5) 0.1515(4) 0.8282(5) 0.0259(12) Uani d . 1 . .
C C20 1.0022(5) 0.1191(4) 0.7688(5) 0.0298(12) Uani d . 1 . .
H H20 1.0448 0.1595 0.7392 0.036 Uiso calc R 1 . .
I I1 0.69282(4) 0.20067(3) 1.11708(4) 0.04474(14) Uani d . 1 . .
I I2 0.54357(4) 0.16793(3) 0.73907(4) 0.04683(14) Uani d . 1 . .
N N1 1.2047(5) -0.0826(4) 0.5436(5) 0.0455(14) Uani d . 1 . .
N N2 0.7357(4) -0.0010(3) 0.9595(4) 0.0310(11) Uani d . 1 . .
N N3 0.8694(4) 0.0951(3) 0.8736(4) 0.0267(10) Uani d . 1 . .
N N4 0.8313(4) 0.2670(3) 0.8997(4) 0.0298(11) Uani d . 1 . .

loop_
_atom_site_aniso_label
_atom_site_aniso_U_11
_atom_site_aniso_U_22
_atom_site_aniso_U_33
_atom_site_aniso_U_12
_atom_site_aniso_U_13
_atom_site_aniso_U_23
Cu1 0.0286(4) 0.0248(3) 0.0331(4) 0.0006(3) 0.0162(3) -0.0012(3)
C1 0.046(4) 0.039(4) 0.040(4) 0.006(3) 0.018(3) -0.001(3)
C2 0.037(3) 0.030(3) 0.041(4) 0.003(2) 0.019(3) -0.003(3)
C3 0.031(3) 0.026(3) 0.031(3) 0.007(2) 0.012(3) 0.005(2)
C4 0.036(3) 0.031(3) 0.034(3) 0.002(3) 0.011(3) 0.007(3)
C5 0.038(3) 0.043(4) 0.052(4) 0.010(3) 0.027(3) 0.013(3)
C6 0.027(3) 0.029(3) 0.029(3) 0.001(2) 0.011(2) 0.001(2)
C7 0.038(3) 0.020(3) 0.032(3) 0.003(2) 0.011(3) -0.001(2)
C8 0.026(3) 0.023(3) 0.025(3) -0.001(2) 0.006(2) 0.003(2)
C9 0.025(3) 0.027(3) 0.029(3) -0.003(2) 0.005(2) -0.002(2)
C10 0.036(3) 0.032(3) 0.038(3) -0.002(2) 0.016(3) 0.002(3)
C11 0.050(4) 0.026(3) 0.054(4) -0.011(3) 0.022(3) 0.006(3)
C12 0.045(4) 0.044(4) 0.054(4) -0.014(3) 0.030(3) 0.003(3)
C13 0.038(3) 0.040(4) 0.048(4) -0.004(3) 0.022(3) -0.003(3)
C14 0.043(4) 0.032(3) 0.044(4) 0.005(3) 0.019(3) -0.003(3)
C15 0.043(4) 0.023(3) 0.049(4) -0.001(3) 0.014(3) -0.001(3)
C16 0.043(4) 0.024(3) 0.060(4) -0.007(3) 0.019(3) 0.006(3)
C17 0.041(4) 0.029(3) 0.051(4) 0.000(3) 0.023(3) 0.002(3)
C18 0.024(3) 0.025(3) 0.031(3) 0.001(2) 0.008(2) 0.004(2)
C19 0.030(3) 0.023(3) 0.028(3) -0.002(2) 0.014(2) 0.003(2)
C20 0.035(3) 0.025(3) 0.031(3) -0.005(2) 0.014(3) 0.003(2)
I1 0.0565(3) 0.0431(3) 0.0441(3) 0.0026(2) 0.0296(2) -0.0038(2)
I2 0.0424(3) 0.0349(2) 0.0504(3) -0.00135(18) -0.0003(2) 0.0007(2)
N1 0.054(4) 0.041(3) 0.052(4) 0.013(3) 0.032(3) 0.001(3)
N2 0.033(3) 0.027(2) 0.038(3) 0.001(2) 0.019(2) 0.000(2)
N3 0.029(2) 0.025(2) 0.027(2) 0.0012(19) 0.010(2) 0.0025(19)
N4 0.028(2) 0.027(2) 0.036(3) -0.0025(19) 0.013(2) 0.000(2)

loop_
_atom_type_symbol
_atom_type_description
_atom_type_scat_dispersion_real
_atom_type_scat_dispersion_imag
_atom_type_scat_source
C C 0.0033 0.0016 'International Tables Vol C Tables 4.2.6.8 and 6.1.1.4'
H H 0.0000 0.0000 'International Tables Vol C Tables 4.2.6.8 and 6.1.1.4'
N N 0.0061 0.0033 'International Tables Vol C Tables 4.2.6.8 and 6.1.1.4'
Cu Cu 0.3201 1.2651 'International Tables Vol C Tables 4.2.6.8 and 6.1.1.4'
I I -0.4742 1.8119 'International Tables Vol C Tables 4.2.6.8 and 6.1.1.4'

loop_
_geom_angle_atom_site_label_1
_geom_angle_atom_site_label_2
_geom_angle_atom_site_label_3
_geom_angle_site_symmetry_1
_geom_angle_site_symmetry_3
_geom_angle
_geom_angle_publ_flag
N3 Cu1 N4 . . 74.14(17) ?
N3 Cu1 N2 . . 74.17(17) ?
N4 Cu1 N2 . . 146.45(17) ?
N3 Cu1 I1 . . 141.15(13) ?
N4 Cu1 I1 . . 99.68(13) ?
N2 Cu1 I1 . . 98.03(13) ?
N3 Cu1 I2 . . 107.86(13) ?
N4 Cu1 I2 . . 97.26(13) ?
N2 Cu1 I2 . . 102.65(13) ?
I1 Cu1 I2 . . 110.98(3) ?
N1 C1 C2 . . 124.5(6) ?
N1 C1 H1 . . 117.7 ?
C2 C1 H1 . . 117.7 ?
C1 C2 C3 . . 118.9(6) ?
C1 C2 H2 . . 120.6 ?
C3 C2 H2 . . 120.6 ?
C2 C3 C4 . . 117.0(5) ?
C2 C3 C6 . . 120.7(5) ?
C4 C3 C6 . . 122.3(5) ?
C5 C4 C3 . . 118.7(6) ?
C5 C4 H4 . . 120.7 ?
C3 C4 H4 . . 120.7 ?
N1 C5 C4 . . 125.0(6) ?
N1 C5 H5 . . 117.5 ?
C4 C5 H5 . . 117.5 ?
C7 C6 C20 . . 118.0(5) ?
C7 C6 C3 . . 121.0(5) ?
C20 C6 C3 . . 121.0(5) ?
C8 C7 C6 . . 119.4(5) ?
C8 C7 H7 . . 120.3 ?
C6 C7 H7 . . 120.3 ?
N3 C8 C7 . . 121.5(5) ?
N3 C8 C9 . . 114.2(5) ?
C7 C8 C9 . . 124.3(5) ?
N2 C9 C10 . . 123.0(5) ?
N2 C9 C8 . . 114.4(5) ?
C10 C9 C8 . . 122.6(5) ?
C9 C10 C11 . . 119.0(6) ?
C9 C10 H10 . . 120.5 ?
C11 C10 H10 . . 120.5 ?
C10 C11 C12 . . 118.8(6) ?
C10 C11 H11 . . 120.6 ?
C12 C11 H11 . . 120.6 ?
C13 C12 C11 . . 118.5(6) ?
C13 C12 H12 . . 120.7 ?
C11 C12 H12 . . 120.7 ?
N2 C13 C12 . . 123.0(6) ?
N2 C13 H13 . . 118.5 ?
C12 C13 H13 . . 118.5 ?
N4 C14 C15 . . 123.3(6) ?
N4 C14 H14 . . 118.4 ?
C15 C14 H14 . . 118.4 ?
C14 C15 C16 . . 118.5(6) ?
C14 C15 H15 . . 120.7 ?
C16 C15 H15 . . 120.7 ?
C15 C16 C17 . . 119.1(6) ?
C15 C16 H16 . . 120.5 ?
C17 C16 H16 . . 120.5 ?
C18 C17 C16 . . 118.7(6) ?
C18 C17 H17 . . 120.7 ?
C16 C17 H17 . . 120.7 ?
N4 C18 C17 . . 122.1(5) ?
N4 C18 C19 . . 114.1(5) ?
C17 C18 C19 . . 123.8(5) ?
N3 C19 C20 . . 121.7(5) ?
N3 C19 C18 . . 114.4(5) ?
C20 C19 C18 . . 123.9(5) ?
C19 C20 C6 . . 119.3(5) ?
C19 C20 H20 . . 120.4 ?
C6 C20 H20 . . 120.4 ?
C5 N1 C1 . . 115.9(5) ?
C13 N2 C9 . . 117.8(5) ?
C13 N2 Cu1 . . 125.8(4) ?
C9 N2 Cu1 . . 116.4(4) ?
C19 N3 C8 . . 120.0(5) ?
C19 N3 Cu1 . . 119.4(3) ?
C8 N3 Cu1 . . 119.5(4) ?
C14 N4 C18 . . 118.4(5) ?
C14 N4 Cu1 . . 125.3(4) ?
C18 N4 Cu1 . . 116.0(4) ?

loop_
_geom_bond_atom_site_label_1
_geom_bond_atom_site_label_2
_geom_bond_site_symmetry_2
_geom_bond_distance
_geom_bond_publ_flag
Cu1 N3 . 2.104(4) ?
Cu1 N4 . 2.199(5) ?
Cu1 N2 . 2.206(5) ?
Cu1 I1 . 2.6025(8) ?
Cu1 I2 . 2.6141(8) ?
C1 N1 . 1.330(8) ?
C1 C2 . 1.386(8) ?
C1 H1 . 0.9300 ?
C2 C3 . 1.389(8) ?
C2 H2 . 0.9300 ?
C3 C4 . 1.401(8) ?
C3 C6 . 1.473(7) ?
C4 C5 . 1.379(8) ?
C4 H4 . 0.9300 ?
C5 N1 . 1.324(9) ?
C5 H5 . 0.9300 ?
C6 C7 . 1.396(8) ?
C6 C20 . 1.397(8) ?
C7 C8 . 1.382(8) ?
C7 H7 . 0.9300 ?
C8 N3 . 1.345(7) ?
C8 C9 . 1.492(7) ?
C9 N2 . 1.340(7) ?
C9 C10 . 1.370(8) ?
C10 C11 . 1.380(8) ?
C10 H10 . 0.9300 ?
C11 C12 . 1.383(9) ?
C11 H11 . 0.9300 ?
C12 C13 . 1.381(9) ?
C12 H12 . 0.9300 ?
C13 N2 . 1.333(7) ?
C13 H13 . 0.9300 ?
C14 N4 . 1.325(7) ?
C14 C15 . 1.376(9) ?
C14 H14 . 0.9300 ?
C15 C16 . 1.378(9) ?
C15 H15 . 0.9300 ?
C16 C17 . 1.388(8) ?
C16 H16 . 0.9300 ?
C17 C18 . 1.381(8) ?
C17 H17 . 0.9300 ?
C18 N4 . 1.347(7) ?
C18 C19 . 1.493(7) ?
C19 N3 . 1.331(6) ?
C19 C20 . 1.387(8) ?
C20 H20 . 0.9300 ?
